data_7115748
loop_
_publ_author_name
'C. Ganesamoorthy'
'D. Blaser'
'C. Wolper'
'S. Schulz'

_publ_section_title
;
 Sequential Bi-C bond activation reactions of BiEt3via insertion reactions
 of RE {R = HC[C(Me)N(2,6-i-Pr2C6H3)]2; E = Al, Ga, In}
;
_journal_name_full Chem.Commun.
_journal_page_first 12382
_journal_paper_doi 10.1039/C4cc05028B
_journal_volume 50
_journal_year 2014
_chemical_formula_moiety 'C35 H56 Bi Ga N2'
_chemical_formula_sum 'C35 H56 Bi Ga N2'
_chemical_formula_weight 783.51
_chemical_name_systematic
;
 ?
;
_space_group_crystal_system triclinic
_space_group_IT_number 2
_space_group_name_Hall '-P 1'
_space_group_name_H-M_alt 'P -1'
_symmetry_space_group_name_Hall '-P 1'
_symmetry_space_group_name_H-M 'P -1'
_atom_sites_solution_hydrogens geom
_atom_sites_solution_primary direct
_atom_sites_solution_secondary difmap
_audit_creation_method SHELXL-2013
_cell_angle_alpha 74.379(2)
_cell_angle_beta 79.774(2)
_cell_angle_gamma 85.921(2)
_cell_formula_units_Z 2
_cell_length_a 9.0994(6)
_cell_length_b 12.0444(9)
_cell_length_c 16.5176(12)
_cell_measurement_reflns_used 42220
_cell_measurement_temperature 100(1)
_cell_measurement_theta_max 30.95
_cell_measurement_theta_min 2.27
_cell_volume 1715.2(2)
_computing_cell_refinement 'BRUKER D8 KAPPA APEX 2 Vers. 3.0-2009'
_computing_data_collection 'BRUKER D8 KAPPA APEX 2 Vers. 3.0-2009'
_computing_data_reduction 'BRUKER D8 KAPPA APEX 2 Vers. 3.0-2009'
_computing_molecular_graphics 'BRUKER AXS Inc. 2008 Vers. 2008/4'
_computing_publication_material 'BRUKER AXS Inc. 2013 Vers. 2013/4'
_computing_structure_refinement 'BRUKER AXS Inc. 2013 Vers. 2013/4'
_computing_structure_solution 'BRUKER D8 KAPPA APEX 2 Vers. 3.0-2009'
_diffrn_ambient_temperature 100(1)
_diffrn_detector_area_resol_mean 512
_diffrn_measured_fraction_theta_full 0.997
_diffrn_measured_fraction_theta_max 0.984
_diffrn_measurement_device_type
; 
 Bruker D8 KAPPA series II with APEX II area detector system
;
_diffrn_measurement_method
;
 Data collection strategy APEX 2/COSMO
;
_diffrn_radiation_monochromator 'Triumph Goebel mirror'
_diffrn_radiation_type MoK\a
_diffrn_radiation_wavelength 0.71073
_diffrn_reflns_av_R_equivalents 0.0508
_diffrn_reflns_av_unetI/netI 0.0342
_diffrn_reflns_Laue_measured_fraction_full 0.997
_diffrn_reflns_Laue_measured_fraction_max 0.984
_diffrn_reflns_limit_h_max 13
_diffrn_reflns_limit_h_min -13
_diffrn_reflns_limit_k_max 17
_diffrn_reflns_limit_k_min -17
_diffrn_reflns_limit_l_max 23
_diffrn_reflns_limit_l_min -23
_diffrn_reflns_number 55296
_diffrn_reflns_point_group_measured_fraction_full 0.997
_diffrn_reflns_point_group_measured_fraction_max 0.984
_diffrn_reflns_theta_full 25.242
_diffrn_reflns_theta_max 30.978
_diffrn_reflns_theta_min 2.275
_diffrn_source 'sealed X-RAY tube'
_exptl_absorpt_coefficient_mu 5.932
_exptl_absorpt_correction_T_max 0.44
_exptl_absorpt_correction_T_min 0.12
_exptl_absorpt_correction_type numerical
_exptl_absorpt_process_details
; 
 BRUKER AXS SMART APEX 2 Vers. 3.0-2009
 R.H. Blessing, Acta Cryst. (1995) A51 33-38 
;
_exptl_crystal_colour yellow
_exptl_crystal_density_diffrn 1.517
_exptl_crystal_description block
_exptl_crystal_F_000 788
_exptl_crystal_size_max 0.480
_exptl_crystal_size_mid 0.413
_exptl_crystal_size_min 0.254
_refine_diff_density_max 2.736
_refine_diff_density_min -2.248
_refine_diff_density_rms 0.133
_refine_ls_extinction_method none
_refine_ls_goodness_of_fit_ref 1.046
_refine_ls_hydrogen_treatment constr
_refine_ls_matrix_type full
_refine_ls_number_parameters 365
_refine_ls_number_reflns 10747
_refine_ls_number_restraints 0
_refine_ls_restrained_S_all 1.046
_refine_ls_R_factor_all 0.0313
_refine_ls_R_factor_gt 0.0278
_refine_ls_shift/su_max 0.002
_refine_ls_shift/su_mean 0.000
_refine_ls_structure_factor_coef Fsqd
_refine_ls_weighting_details 'w=1/[\s^2^(Fo^2^)+(0.0269P)^2^+4.3490P] where P=(Fo^2^+2Fc^2^)/3'
_refine_ls_weighting_scheme calc
_refine_ls_wR_factor_gt 0.0671
_refine_ls_wR_factor_ref 0.0693
_reflns_Friedel_coverage 0.000
_reflns_number_gt 10176
_reflns_number_total 10747
_reflns_threshold_expression 'I > 2\s(I)'
_cod_data_source_file c4cc05028b2.cif
_cod_data_source_block cg_014m
_cod_database_code 7115748
_shelx_space_group_comment
;
The symmetry employed for this shelxl refinement is uniquely defined
by the following loop, which should always be used as a source of
symmetry information in preference to the above space-group names.
They are only intended as comments.
;
_shelx_estimated_absorpt_t_min 0.163
_shelx_estimated_absorpt_t_max 0.314
_shelxl_version_number 2013-4

loop_
_space_group_symop_operation_xyz
'x, y, z'
'-x, -y, -z'

loop_
_atom_site_label
_atom_site_type_symbol
_atom_site_fract_x
_atom_site_fract_y
_atom_site_fract_z
_atom_site_U_iso_or_equiv
_atom_site_adp_type
_atom_site_occupancy
_atom_site_site_symmetry_order
_atom_site_calc_flag
_atom_site_refinement_flags_posn
_atom_site_refinement_flags_adp
Bi1 Bi 0.18249(2) 0.86252(2) 0.17724(2) 0.01345(3) Uani 1 1 d . .
Ga1 Ga 0.45103(3) 0.79878(2) 0.22481(2) 0.00883(5) Uani 1 1 d . .
N1 N 0.4852(2) 0.62912(18) 0.27506(14) 0.0105(4) Uani 1 1 d . .
N2 N 0.4573(2) 0.83849(18) 0.33395(14) 0.0101(4) Uani 1 1 d . .
C1 C 0.5578(3) 0.5932(2) 0.34060(16) 0.0106(4) Uani 1 1 d . .
C2 C 0.5931(3) 0.6637(2) 0.38887(16) 0.0121(4) Uani 1 1 d . .
H2 H 0.6642 0.6325 0.4252 0.015 Uiso 1 1 d R U
C3 C 0.5363(3) 0.7748(2) 0.39098(16) 0.0104(4) Uani 1 1 d . .
C4 C 0.6060(3) 0.4678(2) 0.36936(18) 0.0157(5) Uani 1 1 d . .
H4A H 0.5496 0.4209 0.3460 0.024 Uiso 1 1 calc R U
H4B H 0.5865 0.4421 0.4317 0.024 Uiso 1 1 calc R U
H4C H 0.7130 0.4592 0.3489 0.024 Uiso 1 1 calc R U
C5 C 0.5682(3) 0.8197(2) 0.46256(17) 0.0147(5) Uani 1 1 d . .
H5A H 0.6613 0.8623 0.4443 0.022 Uiso 1 1 calc R U
H5B H 0.5780 0.7549 0.5122 0.022 Uiso 1 1 calc R U
H5C H 0.4859 0.8712 0.4778 0.022 Uiso 1 1 calc R U
C6 C 0.4396(3) 0.5482(2) 0.23475(16) 0.0123(4) Uani 1 1 d . .
C7 C 0.5400(3) 0.5098(2) 0.17214(17) 0.0145(5) Uani 1 1 d . .
C8 C 0.4881(3) 0.4339(2) 0.13319(19) 0.0184(5) Uani 1 1 d . .
H8A H 0.5537 0.4092 0.0895 0.022 Uiso 1 1 d R U
C9 C 0.3435(4) 0.3949(2) 0.1566(2) 0.0199(6) Uani 1 1 d . .
H9 H 0.3116 0.3416 0.1305 0.024 Uiso 1 1 d R U
C10 C 0.2459(3) 0.4335(2) 0.21798(19) 0.0173(5) Uani 1 1 d . .
H10 H 0.1465 0.4068 0.2337 0.021 Uiso 1 1 d R U
C11 C 0.2908(3) 0.5109(2) 0.25759(17) 0.0134(5) Uani 1 1 d . .
C12 C 0.7017(3) 0.5454(2) 0.14539(18) 0.0178(5) Uani 1 1 d . .
H12 H 0.7198 0.6017 0.1771 0.021 Uiso 1 1 d R U
C13 C 0.8108(4) 0.4421(3) 0.1656(2) 0.0250(6) Uani 1 1 d . .
H13A H 0.7898 0.4031 0.2266 0.037 Uiso 1 1 calc R U
H13B H 0.9135 0.4694 0.1508 0.037 Uiso 1 1 calc R U
H13C H 0.7986 0.3881 0.1324 0.037 Uiso 1 1 calc R U
C14 C 0.7371(4) 0.6045(3) 0.0501(2) 0.0297(7) Uani 1 1 d . .
H14A H 0.7318 0.5483 0.0175 0.045 Uiso 1 1 calc R U
H14B H 0.8379 0.6354 0.0365 0.045 Uiso 1 1 calc R U
H14C H 0.6644 0.6675 0.0352 0.045 Uiso 1 1 calc R U
C15 C 0.1827(3) 0.5512(2) 0.32602(18) 0.0151(5) Uani 1 1 d . .
H15 H 0.2069 0.6326 0.3213 0.018 Uiso 1 1 d R U
C16 C 0.2053(4) 0.4795(3) 0.41492(19) 0.0260(6) Uani 1 1 d . .
H16A H 0.1864 0.3983 0.4209 0.039 Uiso 1 1 calc R U
H16B H 0.1357 0.5073 0.4581 0.039 Uiso 1 1 calc R U
H16C H 0.3081 0.4869 0.4226 0.039 Uiso 1 1 calc R U
C17 C 0.0192(3) 0.5513(3) 0.3155(2) 0.0223(6) Uani 1 1 d . .
H17A H 0.0078 0.5945 0.2575 0.033 Uiso 1 1 calc R U
H17B H -0.0431 0.5878 0.3565 0.033 Uiso 1 1 calc R U
H17C H -0.0118 0.4718 0.3259 0.033 Uiso 1 1 calc R U
C18 C 0.3797(3) 0.9421(2) 0.34785(16) 0.0102(4) Uani 1 1 d . .
C19 C 0.2265(3) 0.9361(2) 0.38238(16) 0.0118(4) Uani 1 1 d . .
C20 C 0.1491(3) 1.0383(2) 0.39051(18) 0.0156(5) Uani 1 1 d . .
H20 H 0.0460 1.0360 0.4143 0.019 Uiso 1 1 d R U
C21 C 0.2207(3) 1.1431(2) 0.36442(19) 0.0179(5) Uani 1 1 d . .
H21 H 0.1662 1.2120 0.3691 0.021 Uiso 1 1 d R U
C22 C 0.3716(3) 1.1473(2) 0.33170(18) 0.0159(5) Uani 1 1 d . .
H22 H 0.4205 1.2190 0.3152 0.019 Uiso 1 1 d R U
C23 C 0.4541(3) 1.0475(2) 0.32271(16) 0.0121(4) Uani 1 1 d . .
C24 C 0.1480(3) 0.8221(2) 0.41382(17) 0.0138(5) Uani 1 1 d . .
H24 H 0.1953 0.7719 0.3765 0.017 Uiso 1 1 d R U
C25 C 0.1688(3) 0.7609(2) 0.50545(19) 0.0188(5) Uani 1 1 d . .
H25A H 0.2755 0.7472 0.5079 0.028 Uiso 1 1 calc R U
H25B H 0.1179 0.6871 0.5237 0.028 Uiso 1 1 calc R U
H25C H 0.1261 0.8094 0.5433 0.028 Uiso 1 1 calc R U
C26 C -0.0193(3) 0.8326(3) 0.4090(2) 0.0192(5) Uani 1 1 d . .
H26A H -0.0707 0.8747 0.4494 0.029 Uiso 1 1 calc R U
H26B H -0.0604 0.7554 0.4233 0.029 Uiso 1 1 calc R U
H26C H -0.0337 0.8743 0.3511 0.029 Uiso 1 1 calc R U
C27 C 0.6185(3) 1.0575(2) 0.28455(17) 0.0141(5) Uani 1 1 d . .
H27 H 0.6599 0.9782 0.2850 0.017 Uiso 1 1 d R U
C28 C 0.7060(3) 1.1093(3) 0.3361(2) 0.0215(6) Uani 1 1 d . .
H28A H 0.6683 1.1879 0.3350 0.032 Uiso 1 1 calc R U
H28B H 0.8122 1.1113 0.3111 0.032 Uiso 1 1 calc R U
H28C H 0.6935 1.0619 0.3952 0.032 Uiso 1 1 calc R U
C29 C 0.6389(3) 1.1297(3) 0.19187(19) 0.0208(6) Uani 1 1 d . .
H29A H 0.5780 1.0987 0.1601 0.031 Uiso 1 1 calc R U
H29B H 0.7443 1.1270 0.1661 0.031 Uiso 1 1 calc R U
H29C H 0.6074 1.2098 0.1900 0.031 Uiso 1 1 calc R U
C30 C 0.6214(3) 0.8573(2) 0.13370(18) 0.0165(5) Uani 1 1 d . .
H30A H 0.6207 0.8181 0.0882 0.020 Uiso 1 1 calc R U
H30B H 0.6008 0.9402 0.1091 0.020 Uiso 1 1 calc R U
C31 C 0.7799(3) 0.8460(3) 0.1536(2) 0.0226(6) Uani 1 1 d . .
H31A H 0.7885 0.8935 0.1922 0.034 Uiso 1 1 calc R U
H31B H 0.8507 0.8721 0.1006 0.034 Uiso 1 1 calc R U
H31C H 0.8024 0.7652 0.1808 0.034 Uiso 1 1 calc R U
C32 C 0.2370(3) 1.0546(2) 0.1369(2) 0.0204(5) Uani 1 1 d . .
H32A H 0.2807 1.0743 0.1819 0.024 Uiso 1 1 calc R U
H32B H 0.3114 1.0713 0.0838 0.024 Uiso 1 1 calc R U
C33 C 0.0962(4) 1.1270(3) 0.1222(3) 0.0396(10) Uani 1 1 d . .
H33A H 0.0553 1.1093 0.0763 0.059 Uiso 1 1 calc R U
H33B H 0.1200 1.2090 0.1064 0.059 Uiso 1 1 calc R U
H33C H 0.0224 1.1097 0.1747 0.059 Uiso 1 1 calc R U
C34 C 0.2540(4) 0.8401(3) 0.0429(2) 0.0235(6) Uani 1 1 d . .
H34A H 0.1987 0.8970 0.0031 0.028 Uiso 1 1 calc R U
H34B H 0.3619 0.8553 0.0244 0.028 Uiso 1 1 calc R U
C35 C 0.2243(6) 0.7196(3) 0.0390(2) 0.0369(9) Uani 1 1 d . .
H35A H 0.2895 0.6639 0.0720 0.055 Uiso 1 1 calc R U
H35B H 0.2445 0.7156 -0.0205 0.055 Uiso 1 1 calc R U
H35C H 0.1197 0.7013 0.0629 0.055 Uiso 1 1 calc R U

loop_
_atom_site_aniso_label
_atom_site_aniso_U_11
_atom_site_aniso_U_22
_atom_site_aniso_U_33
_atom_site_aniso_U_23
_atom_site_aniso_U_13
_atom_site_aniso_U_12
Bi1 0.01143(5) 0.01653(5) 0.01136(5) -0.00037(3) -0.00439(3) -0.00009(3)
Ga1 0.01033(12) 0.00848(11) 0.00741(12) -0.00086(9) -0.00277(9) 0.00007(9)
N1 0.0131(9) 0.0094(9) 0.0094(9) -0.0023(7) -0.0036(8) 0.0003(7)
N2 0.0114(9) 0.0096(9) 0.0090(9) -0.0021(7) -0.0021(8) 0.0010(7)
C1 0.0106(10) 0.0109(10) 0.0088(10) -0.0007(8) -0.0011(8) 0.0003(8)
C2 0.0119(11) 0.0125(11) 0.0111(11) -0.0006(8) -0.0048(9) 0.0025(8)
C3 0.0103(10) 0.0131(10) 0.0083(10) -0.0029(8) -0.0022(8) -0.0014(8)
C4 0.0203(13) 0.0113(11) 0.0158(12) -0.0018(9) -0.0074(10) 0.0032(9)
C5 0.0178(12) 0.0160(12) 0.0123(11) -0.0042(9) -0.0077(10) 0.0009(9)
C6 0.0171(12) 0.0086(10) 0.0115(11) -0.0006(8) -0.0059(9) 0.0001(8)
C7 0.0194(12) 0.0126(11) 0.0121(11) -0.0031(9) -0.0046(10) 0.0005(9)
C8 0.0257(14) 0.0152(12) 0.0162(12) -0.0071(10) -0.0050(11) 0.0025(10)
C9 0.0300(15) 0.0130(12) 0.0216(14) -0.0077(10) -0.0126(12) 0.0008(10)
C10 0.0210(13) 0.0122(11) 0.0206(13) -0.0029(10) -0.0102(11) -0.0009(9)
C11 0.0168(12) 0.0097(10) 0.0138(11) -0.0009(8) -0.0070(10) 0.0010(8)
C12 0.0218(13) 0.0185(12) 0.0141(12) -0.0086(10) 0.0013(10) -0.0014(10)
C13 0.0211(14) 0.0288(16) 0.0283(16) -0.0139(13) -0.0038(12) 0.0023(11)
C14 0.0374(19) 0.0282(16) 0.0188(15) -0.0042(12) 0.0059(14) -0.0041(13)
C15 0.0150(11) 0.0138(11) 0.0167(12) -0.0036(9) -0.0029(10) -0.0030(9)
C16 0.0243(15) 0.0421(18) 0.0105(12) -0.0062(12) 0.0012(11) -0.0059(13)
C17 0.0133(12) 0.0248(14) 0.0295(16) -0.0079(12) -0.0046(11) -0.0003(10)
C18 0.0126(11) 0.0097(10) 0.0093(10) -0.0028(8) -0.0039(9) 0.0006(8)
C19 0.0129(11) 0.0121(11) 0.0102(11) -0.0029(8) -0.0020(9) 0.0006(8)
C20 0.0149(12) 0.0155(12) 0.0153(12) -0.0049(9) 0.0008(10) 0.0026(9)
C21 0.0216(13) 0.0124(11) 0.0185(13) -0.0044(9) -0.0017(11) 0.0042(9)
C22 0.0221(13) 0.0111(11) 0.0149(12) -0.0041(9) -0.0027(10) -0.0008(9)
C23 0.0145(11) 0.0111(10) 0.0110(11) -0.0029(8) -0.0028(9) -0.0006(8)
C24 0.0122(11) 0.0132(11) 0.0159(12) -0.0050(9) -0.0002(9) -0.0010(8)
C25 0.0182(13) 0.0168(12) 0.0183(13) 0.0003(10) -0.0020(11) -0.0015(10)
C26 0.0144(12) 0.0231(13) 0.0204(13) -0.0061(11) -0.0023(10) -0.0026(10)
C27 0.0151(11) 0.0122(11) 0.0151(12) -0.0041(9) -0.0018(10) -0.0020(9)
C28 0.0193(13) 0.0228(14) 0.0253(15) -0.0089(11) -0.0059(12) -0.0038(10)
C29 0.0208(13) 0.0198(13) 0.0176(13) -0.0001(10) 0.0016(11) -0.0037(10)
C30 0.0151(12) 0.0171(12) 0.0150(12) -0.0011(9) -0.0008(10) -0.0020(9)
C31 0.0154(12) 0.0218(14) 0.0323(16) -0.0117(12) -0.0001(12) -0.0023(10)
C32 0.0200(13) 0.0169(12) 0.0233(14) -0.0018(10) -0.0070(11) 0.0004(10)
C33 0.0288(18) 0.0207(16) 0.061(3) 0.0049(16) -0.0129(18) 0.0054(13)
C34 0.0305(16) 0.0238(14) 0.0156(13) -0.0013(11) -0.0086(12) 0.0004(12)
C35 0.064(3) 0.0260(17) 0.0223(16) -0.0080(13) -0.0101(17) 0.0020(16)

loop_
_atom_type_symbol
_atom_type_description
_atom_type_scat_dispersion_real
_atom_type_scat_dispersion_imag
_atom_type_scat_source
C C 0.0033 0.0016 'International Tables Vol C Tables 4.2.6.8 and 6.1.1.4'
H H 0.0000 0.0000 'International Tables Vol C Tables 4.2.6.8 and 6.1.1.4'
N N 0.0061 0.0033 'International Tables Vol C Tables 4.2.6.8 and 6.1.1.4'
Ga Ga 0.2307 1.6083 'International Tables Vol C Tables 4.2.6.8 and 6.1.1.4'
Bi Bi -4.1077 10.2566 'International Tables Vol C Tables 4.2.6.8 and 6.1.1.4'

loop_
_geom_angle_atom_site_label_1
_geom_angle_atom_site_label_2
_geom_angle_atom_site_label_3
_geom_angle
C34 Bi1 C32 93.63(12)
C34 Bi1 Ga1 94.66(9)
C32 Bi1 Ga1 92.83(8)
C30 Ga1 N2 113.91(11)
C30 Ga1 N1 108.82(10)
N2 Ga1 N1 93.39(9)
C30 Ga1 Bi1 113.47(8)
N2 Ga1 Bi1 109.40(6)
N1 Ga1 Bi1 116.36(6)
C1 N1 C6 120.6(2)
C1 N1 Ga1 120.35(17)
C6 N1 Ga1 118.89(16)
C3 N2 C18 120.3(2)
C3 N2 Ga1 121.39(17)
C18 N2 Ga1 118.23(16)
N1 C1 C2 124.5(2)
N1 C1 C4 120.5(2)
C2 C1 C4 115.1(2)
C1 C2 C3 128.4(2)
N2 C3 C2 123.0(2)
N2 C3 C5 120.4(2)
C2 C3 C5 116.6(2)
C7 C6 C11 120.8(2)
C7 C6 N1 120.7(2)
C11 C6 N1 118.5(2)
C8 C7 C6 118.2(3)
C8 C7 C12 118.4(2)
C6 C7 C12 123.4(2)
C9 C8 C7 121.4(3)
C10 C9 C8 119.8(3)
C9 C10 C11 121.2(3)
C10 C11 C6 118.6(3)
C10 C11 C15 120.5(2)
C6 C11 C15 120.8(2)
C7 C12 C14 111.7(3)
C7 C12 C13 112.0(2)
C14 C12 C13 108.2(3)
C17 C15 C11 113.5(2)
C17 C15 C16 110.6(2)
C11 C15 C16 110.6(2)
C19 C18 C23 121.2(2)
C19 C18 N2 118.4(2)
C23 C18 N2 120.3(2)
C20 C19 C18 118.2(2)
C20 C19 C24 120.4(2)
C18 C19 C24 121.3(2)
C21 C20 C19 121.0(3)
C22 C21 C20 120.0(2)
C21 C22 C23 121.1(3)
C22 C23 C18 118.4(2)
C22 C23 C27 118.9(2)
C18 C23 C27 122.7(2)
C19 C24 C25 111.4(2)
C19 C24 C26 113.7(2)
C25 C24 C26 109.0(2)
C23 C27 C29 110.6(2)
C23 C27 C28 111.8(2)
C29 C27 C28 110.0(2)
C31 C30 Ga1 120.4(2)
C33 C32 Bi1 110.0(2)
C35 C34 Bi1 111.5(2)

loop_
_geom_bond_atom_site_label_1
_geom_bond_atom_site_label_2
_geom_bond_distance
Bi1 C34 2.282(3)
Bi1 C32 2.293(3)
Bi1 Ga1 2.6959(3)
Ga1 C30 1.980(3)
Ga1 N2 1.997(2)
Ga1 N1 2.012(2)
N1 C1 1.325(3)
N1 C6 1.439(3)
N2 C3 1.328(3)
N2 C18 1.442(3)
C1 C2 1.398(4)
C1 C4 1.514(3)
C2 C3 1.406(3)
C3 C5 1.505(4)
C6 C7 1.407(4)
C6 C11 1.411(4)
C7 C8 1.399(4)
C7 C12 1.517(4)
C8 C9 1.383(4)
C9 C10 1.382(4)
C10 C11 1.393(4)
C11 C15 1.521(4)
C12 C14 1.528(4)
C12 C13 1.537(4)
C15 C17 1.527(4)
C15 C16 1.531(4)
C18 C19 1.408(4)
C18 C23 1.408(3)
C19 C20 1.400(3)
C19 C24 1.513(4)
C20 C21 1.388(4)
C21 C22 1.383(4)
C22 C23 1.399(4)
C23 C27 1.516(4)
C24 C25 1.533(4)
C24 C26 1.533(4)
C27 C29 1.530(4)
C27 C28 1.532(4)
C30 C31 1.524(4)
C32 C33 1.516(4)
C34 C35 1.515(5)
